data_7206019
loop_
_publ_author_name
'Chen, Da'
'Liu, Yi-Jiang'
'Lin, Yan-Yong'
'Zhang, Jie-Peng'
'Chen, Xiao-Ming'

_publ_section_title
;
 Packing polymorphism of a two-dimensional copper(i)
 3-amino-1,2,4-triazolate coordination polymer
;
_journal_issue 11
_journal_name_full CrystEngComm
_journal_page_first 3827
_journal_paper_doi 10.1039/c1ce05230f
_journal_volume 13
_journal_year 2011
_chemical_formula_sum 'C2 H3 Cu N4'
_chemical_formula_weight 146.62
_chemical_name_systematic
;
?
;
_space_group_IT_number 61
_symmetry_cell_setting orthorhombic
_symmetry_space_group_name_Hall '-P 2ac 2ab'
_symmetry_space_group_name_H-M 'P b c a'
_atom_sites_solution_hydrogens geom
_atom_sites_solution_primary direct
_atom_sites_solution_secondary difmap
_audit_creation_method SHELXL-97
_cell_angle_alpha 90.00
_cell_angle_beta 90.00
_cell_angle_gamma 90.00
_cell_formula_units_Z 16
_cell_length_a 10.3115(9)
_cell_length_b 10.4977(10)
_cell_length_c 14.7439(14)
_cell_measurement_temperature 293(2)
_cell_volume 1596.0(3)
_computing_structure_refinement 'SHELXL-97 (Sheldrick, 1997)'
_computing_structure_solution 'SHELXS-97 (Sheldrick, 1990)'
_diffrn_ambient_temperature 293(2)
_diffrn_measured_fraction_theta_full 0.992
_diffrn_measured_fraction_theta_max 0.992
_diffrn_measurement_device_type CCD
_diffrn_measurement_method '/w scan'
_diffrn_radiation_monochromator graphite
_diffrn_radiation_source 'fine-focus sealed tube'
_diffrn_radiation_type MoK\a
_diffrn_radiation_wavelength 0.71073
_diffrn_reflns_av_R_equivalents 0.0475
_diffrn_reflns_av_sigmaI/netI 0.0508
_diffrn_reflns_limit_h_max 12
_diffrn_reflns_limit_h_min -9
_diffrn_reflns_limit_k_max 10
_diffrn_reflns_limit_k_min -12
_diffrn_reflns_limit_l_max 17
_diffrn_reflns_limit_l_min -18
_diffrn_reflns_number 6472
_diffrn_reflns_theta_full 25.98
_diffrn_reflns_theta_max 25.98
_diffrn_reflns_theta_min 2.76
_exptl_absorpt_coefficient_mu 5.297
_exptl_absorpt_correction_T_max 0.4663
_exptl_absorpt_correction_T_min 0.4172
_exptl_absorpt_correction_type multi-scan
_exptl_absorpt_process_details SADABS
_exptl_crystal_colour colorless
_exptl_crystal_density_diffrn 2.441
_exptl_crystal_density_method 'not measured'
_exptl_crystal_description block
_exptl_crystal_F_000 1152
_exptl_crystal_size_max 0.20
_exptl_crystal_size_mid 0.18
_exptl_crystal_size_min 0.17
_refine_diff_density_max 0.986
_refine_diff_density_min -0.519
_refine_diff_density_rms 0.163
_refine_ls_extinction_method none
_refine_ls_goodness_of_fit_ref 1.029
_refine_ls_hydrogen_treatment refall
_refine_ls_matrix_type full
_refine_ls_number_parameters 151
_refine_ls_number_reflns 1560
_refine_ls_number_restraints 0
_refine_ls_restrained_S_all 1.029
_refine_ls_R_factor_all 0.0545
_refine_ls_R_factor_gt 0.0462
_refine_ls_shift/su_max 0.001
_refine_ls_shift/su_mean 0.000
_refine_ls_structure_factor_coef Fsqd
_refine_ls_weighting_details 'calc w=1/[\s^2^(Fo^2^)+(0.0626P)^2^+3.4956P] where P=(Fo^2^+2Fc^2^)/3'
_refine_ls_weighting_scheme calc
_refine_ls_wR_factor_gt 0.1102
_refine_ls_wR_factor_ref 0.1155
_reflns_number_gt 1327
_reflns_number_total 1560
_reflns_threshold_expression >2sigma(I)
_cod_data_source_file c1ce05230f.txt
_cod_data_source_block 1b
_cod_original_sg_symbol_H-M Pbca
_cod_database_code 7206019

loop_
_symmetry_equiv_pos_as_xyz
'x, y, z'
'-x+1/2, -y, z+1/2'
'-x, y+1/2, -z+1/2'
'x+1/2, -y+1/2, -z'
'-x, -y, -z'
'x-1/2, y, -z-1/2'
'x, -y-1/2, z-1/2'
'-x-1/2, y-1/2, z'

loop_
_atom_site_label
_atom_site_type_symbol
_atom_site_fract_x
_atom_site_fract_y
_atom_site_fract_z
_atom_site_U_iso_or_equiv
_atom_site_adp_type
_atom_site_occupancy
_atom_site_symmetry_multiplicity
_atom_site_calc_flag
_atom_site_refinement_flags
_atom_site_disorder_assembly
_atom_site_disorder_group
Cu1 Cu 0.38493(6) 0.36740(6) 0.84947(4) 0.0234(2) Uani 1 1 d . . .
Cu2 Cu 0.61412(6) 0.59701(6) 0.91845(4) 0.0234(2) Uani 1 1 d . . .
N1 N 0.3523(4) 0.5511(4) 0.8404(3) 0.0226(9) Uani 1 1 d . . .
N2 N 0.4399(4) 0.6437(4) 0.8711(3) 0.0213(9) Uani 1 1 d . . .
N3 N 0.2541(4) 0.7416(4) 0.8361(3) 0.0216(9) Uani 1 1 d . . .
N4 N 0.1332(4) 0.5585(5) 0.7936(3) 0.0269(10) Uani 1 1 d . . .
H4A H 0.146(5) 0.488(6) 0.770(3) 0.018(14) Uiso 1 1 d . . .
H4B H 0.090(5) 0.600(5) 0.768(4) 0.017(15) Uiso 1 1 d . . .
N5 N 0.6498(4) 0.4141(4) 0.9180(3) 0.0216(9) Uani 1 1 d . . .
N6 N 0.5644(4) 0.3224(4) 0.8831(3) 0.0227(9) Uani 1 1 d . . .
N7 N 0.7490(4) 0.2249(4) 0.9218(3) 0.0222(9) Uani 1 1 d . . .
N8 N 0.8664(4) 0.4072(5) 0.9738(3) 0.0258(10) Uani 1 1 d . . .
H8A H 0.852(5) 0.476(6) 0.997(4) 0.019(14) Uiso 1 1 d . . .
H8B H 0.912(7) 0.360(7) 1.007(5) 0.05(2) Uiso 1 1 d . . .
C1 C 0.2458(5) 0.6156(4) 0.8198(3) 0.0189(10) Uani 1 1 d . . .
C2 C 0.3783(5) 0.7529(5) 0.8669(4) 0.0236(11) Uani 1 1 d . . .
H2 H 0.420(5) 0.832(6) 0.884(4) 0.025(14) Uiso 1 1 d . . .
C3 C 0.7565(4) 0.3504(4) 0.9399(3) 0.0191(10) Uani 1 1 d . . .
C4 C 0.6285(5) 0.2131(5) 0.8868(4) 0.0251(11) Uani 1 1 d . . .
H4 H 0.593(5) 0.133(5) 0.871(3) 0.011(12) Uiso 1 1 d . . .

loop_
_atom_site_aniso_label
_atom_site_aniso_U_11
_atom_site_aniso_U_22
_atom_site_aniso_U_33
_atom_site_aniso_U_23
_atom_site_aniso_U_13
_atom_site_aniso_U_12
Cu1 0.0117(3) 0.0159(4) 0.0427(4) 0.0001(2) -0.0009(2) -0.0018(2)
Cu2 0.0128(4) 0.0164(4) 0.0410(4) -0.0013(2) -0.0013(2) -0.0015(2)
N1 0.0115(19) 0.013(2) 0.043(2) 0.0001(17) -0.0063(17) -0.0007(16)
N2 0.009(2) 0.014(2) 0.041(2) -0.0009(16) 0.0003(17) -0.0028(16)
N3 0.012(2) 0.018(2) 0.035(2) -0.0021(17) 0.0025(16) 0.0037(17)
N4 0.019(2) 0.018(2) 0.044(3) -0.002(2) -0.0111(19) 0.004(2)
N5 0.012(2) 0.010(2) 0.042(2) -0.0020(16) -0.0040(17) 0.0004(15)
N6 0.010(2) 0.019(2) 0.039(2) -0.0006(17) -0.0024(17) -0.0039(17)
N7 0.010(2) 0.018(2) 0.038(2) 0.0003(17) -0.0007(16) 0.0038(16)
N8 0.012(2) 0.026(3) 0.039(3) -0.002(2) -0.0075(18) -0.0006(18)
C1 0.013(2) 0.019(2) 0.025(2) 0.0008(18) 0.0052(18) -0.0009(18)
C2 0.013(2) 0.019(3) 0.038(3) 0.000(2) -0.001(2) 0.000(2)
C3 0.012(2) 0.018(2) 0.028(2) 0.0006(18) 0.0016(18) -0.0013(19)
C4 0.017(3) 0.020(3) 0.039(3) -0.005(2) 0.001(2) -0.001(2)

loop_
_atom_type_symbol
_atom_type_description
_atom_type_scat_dispersion_real
_atom_type_scat_dispersion_imag
_atom_type_scat_source
C C 0.0033 0.0016 'International Tables Vol C Tables 4.2.6.8 and 6.1.1.4'
H H 0.0000 0.0000 'International Tables Vol C Tables 4.2.6.8 and 6.1.1.4'
N N 0.0061 0.0033 'International Tables Vol C Tables 4.2.6.8 and 6.1.1.4'
Cu Cu 0.3201 1.2651 'International Tables Vol C Tables 4.2.6.8 and 6.1.1.4'

loop_
_geom_angle_atom_site_label_1
_geom_angle_atom_site_label_2
_geom_angle_atom_site_label_3
_geom_angle
_geom_angle_site_symmetry_1
_geom_angle_site_symmetry_3
_geom_angle_publ_flag
N3 Cu1 N1 122.02(17) 8_655 . ?
N3 Cu1 N6 123.37(17) 8_655 . ?
N1 Cu1 N6 114.42(17) . . ?
N7 Cu2 N5 122.69(17) 8_765 . ?
N7 Cu2 N2 119.58(17) 8_765 . ?
N5 Cu2 N2 114.26(17) . . ?
C1 N1 N2 104.7(4) . . ?
C1 N1 Cu1 131.3(3) . . ?
N2 N1 Cu1 123.3(3) . . ?
C2 N2 N1 106.1(4) . . ?
C2 N2 Cu2 132.0(3) . . ?
N1 N2 Cu2 121.7(3) . . ?
C1 N3 C2 101.8(4) . . ?
C1 N3 Cu1 129.3(3) . 8_665 ?
C2 N3 Cu1 126.5(3) . 8_665 ?
C1 N4 H4A 112(3) . . ?
C1 N4 H4B 114(4) . . ?
H4A N4 H4B 114(6) . . ?
C3 N5 N6 105.3(4) . . ?
C3 N5 Cu2 130.5(3) . . ?
N6 N5 Cu2 123.8(3) . . ?
C4 N6 N5 105.5(4) . . ?
C4 N6 Cu1 133.3(4) . . ?
N5 N6 Cu1 121.1(3) . . ?
C3 N7 C4 102.6(4) . . ?
C3 N7 Cu2 129.6(3) . 8_755 ?
C4 N7 Cu2 126.4(4) . 8_755 ?
C3 N8 H8A 112(4) . . ?
C3 N8 H8B 115(5) . . ?
H8A N8 H8B 113(6) . . ?
N1 C1 N3 114.1(4) . . ?
N1 C1 N4 123.1(4) . . ?
N3 C1 N4 122.4(4) . . ?
N2 C2 N3 113.3(5) . . ?
N2 C2 H2 121(3) . . ?
N3 C2 H2 125(3) . . ?
N5 C3 N7 113.4(4) . . ?
N5 C3 N8 123.6(4) . . ?
N7 C3 N8 122.9(4) . . ?
N6 C4 N7 113.3(5) . . ?
N6 C4 H4 124(3) . . ?
N7 C4 H4 122(3) . . ?

loop_
_geom_bond_atom_site_label_1
_geom_bond_atom_site_label_2
_geom_bond_distance
_geom_bond_site_symmetry_2
_geom_bond_publ_flag
Cu1 N3 1.959(4) 8_655 ?
Cu1 N1 1.962(4) . ?
Cu1 N6 1.974(4) . ?
Cu2 N7 1.948(4) 8_765 ?
Cu2 N5 1.955(4) . ?
Cu2 N2 1.988(4) . ?
N1 C1 1.325(6) . ?
N1 N2 1.402(6) . ?
N2 C2 1.312(7) . ?
N3 C1 1.348(6) . ?
N3 C2 1.363(6) . ?
N3 Cu1 1.959(4) 8_665 ?
N4 C1 1.363(6) . ?
N4 H4A 0.83(6) . ?
N4 H4B 0.73(5) . ?
N5 C3 1.327(6) . ?
N5 N6 1.403(6) . ?
N6 C4 1.325(7) . ?
N7 C3 1.347(6) . ?
N7 C4 1.352(6) . ?
N7 Cu2 1.948(4) 8_755 ?
N8 C3 1.374(6) . ?
N8 H8A 0.81(6) . ?
N8 H8B 0.84(7) . ?
C2 H2 0.96(6) . ?
C4 H4 0.95(5) . ?
